data_2220494
loop_
_publ_author_name
'Vennila, Jasmine P.'
'Kavitha, Helen P.'
'Thiruvadigal, D. John'
'Venkatraman, B. R.'
'Manivannan, V.'

_publ_section_title
;
 3-Aminophenyl naphthalene-1-sulfonate
;
_journal_coeditor_code GK2179
_journal_issue 1
_journal_name_full 'Acta Crystallographica Section E'
_journal_page_first o72
_journal_paper_doi 10.1107/S1600536808041032
_journal_volume 65
_journal_year 2009
_chemical_formula_iupac 'C16 H13 N O3 S'
_chemical_formula_moiety 'C16 H13 N O3 S'
_chemical_formula_sum 'C16 H13 N O3 S'
_chemical_formula_weight 299.33
_chemical_name_systematic
;
3-Aminophenyl naphthalene-1-sulfonate
;
_space_group_IT_number 14
_symmetry_cell_setting monoclinic
_symmetry_space_group_name_Hall '-P 2ybc'
_symmetry_space_group_name_H-M 'P 1 21/c 1'
_atom_sites_solution_hydrogens geom
_atom_sites_solution_primary direct
_atom_sites_solution_secondary difmap
_audit_creation_method SHELXL-97
_cell_angle_alpha 90.00
_cell_angle_beta 100.321(2)
_cell_angle_gamma 90.00
_cell_formula_units_Z 4
_cell_length_a 8.4558(2)
_cell_length_b 8.6712(3)
_cell_length_c 19.5915(6)
_cell_measurement_reflns_used 4818
_cell_measurement_temperature 295(2)
_cell_measurement_theta_max 25.37
_cell_measurement_theta_min 2.21
_cell_volume 1413.24(7)
_computing_cell_refinement 'SAINT (Bruker, 2004)'
_computing_data_collection 'APEX2 (Bruker, 2004)'
_computing_data_reduction 'SAINT (Bruker, 2004)'
_computing_molecular_graphics 'PLATON (Spek, 2003)'
_computing_publication_material 'SHELXL97 (Sheldrick, 2008)'
_computing_structure_refinement 'SHELXL97 (Sheldrick, 2008)'
_computing_structure_solution 'SHELXS97 (Sheldrick, 2008)'
_diffrn_ambient_temperature 295(2)
_diffrn_measured_fraction_theta_full 0.997
_diffrn_measured_fraction_theta_max 0.997
_diffrn_measurement_device_type 'Bruker Kappa APEX2'
_diffrn_measurement_method '\w and \f'
_diffrn_radiation_monochromator graphite
_diffrn_radiation_source 'fine-focus sealed tube'
_diffrn_radiation_type MoK\a
_diffrn_radiation_wavelength 0.71073
_diffrn_reflns_av_R_equivalents 0.0228
_diffrn_reflns_av_sigmaI/netI 0.0220
_diffrn_reflns_limit_h_max 10
_diffrn_reflns_limit_h_min -12
_diffrn_reflns_limit_k_max 11
_diffrn_reflns_limit_k_min -12
_diffrn_reflns_limit_l_max 29
_diffrn_reflns_limit_l_min -21
_diffrn_reflns_number 19808
_diffrn_reflns_theta_full 32.23
_diffrn_reflns_theta_max 32.23
_diffrn_reflns_theta_min 2.11
_diffrn_standards_decay_% 0
_diffrn_standards_interval_count 0
_diffrn_standards_interval_time 0
_diffrn_standards_number 0
_exptl_absorpt_coefficient_mu 0.238
_exptl_absorpt_correction_T_max 0.9539
_exptl_absorpt_correction_T_min 0.9320
_exptl_absorpt_correction_type multi-scan
_exptl_absorpt_process_details '(SADABS; Sheldrick, 1996)'
_exptl_crystal_colour brown
_exptl_crystal_density_diffrn 1.407
_exptl_crystal_density_method 'not measured'
_exptl_crystal_description block
_exptl_crystal_F_000 624
_exptl_crystal_size_max 0.30
_exptl_crystal_size_mid 0.25
_exptl_crystal_size_min 0.20
_refine_diff_density_max 0.462
_refine_diff_density_min -0.438
_refine_ls_extinction_method none
_refine_ls_goodness_of_fit_ref 1.053
_refine_ls_hydrogen_treatment constr
_refine_ls_matrix_type full
_refine_ls_number_parameters 190
_refine_ls_number_reflns 4981
_refine_ls_number_restraints 0
_refine_ls_restrained_S_all 1.053
_refine_ls_R_factor_all 0.0889
_refine_ls_R_factor_gt 0.0550
_refine_ls_shift/su_max 0.000
_refine_ls_shift/su_mean 0.000
_refine_ls_structure_factor_coef Fsqd
_refine_ls_weighting_details 'calc w=1/[\s^2^(Fo^2^)+(0.0763P)^2^+0.3485P] where P=(Fo^2^+2Fc^2^)/3'
_refine_ls_weighting_scheme calc
_refine_ls_wR_factor_gt 0.1518
_refine_ls_wR_factor_ref 0.1739
_reflns_number_gt 3126
_reflns_number_total 4981
_reflns_threshold_expression I>2\s(I)
_cod_data_source_file gk2179.cif
_cod_data_source_block I
_cod_depositor_comments
;
The following automatic conversions were performed:
'_geom_hbond_publ_flag' value 'Y' changed to 'y' according to
'/home/saulius/struct/CIF-dictionaries/cif_core.dic' dictionary named
'cif_core.dic' version 2.4.1 from 2010-06-29 (4 times).

Automatic conversion script
Id: cif_fix_enum 1527 2010-12-29 10:47:43Z saulius 

The following automatic conversions were performed:

'_geom_hbond_publ_flag' value 'Y' changed to 'y' according to
/home/saulius/struct/CIF-dictionaries/cif_core.dic dictionary named
'cif_core.dic' version 2.4.1 from 2010-06-29 (4 times).

Automatic conversion script
Id: cif_fix_values 1715 2011-07-08 13:25:40Z adriana 
;
_cod_original_sg_symbol_H-M 'P 21/c'
_cod_database_code 2220494
_cod_database_fobs_code 2220494

loop_
_symmetry_equiv_pos_as_xyz
'x, y, z'
'-x, y+1/2, -z+1/2'
'-x, -y, -z'
'x, -y-1/2, z-1/2'

loop_
_atom_site_type_symbol
_atom_site_label
_atom_site_fract_x
_atom_site_fract_y
_atom_site_fract_z
_atom_site_U_iso_or_equiv
_atom_site_adp_type
_atom_site_calc_flag
_atom_site_refinement_flags
_atom_site_occupancy
_atom_site_disorder_assembly
_atom_site_disorder_group
C C1 0.34222(19) 0.8581(2) 0.10826(8) 0.0475(4) Uani d . 1 . .
C C2 0.2573(3) 0.9698(3) 0.13547(12) 0.0688(6) Uani d . 1 . .
H H2 0.2543 0.9701 0.1827 0.083 Uiso calc R 1 . .
C C3 0.1749(3) 1.0837(3) 0.09239(19) 0.0876(8) Uani d . 1 . .
H H3 0.1173 1.1596 0.1109 0.105 Uiso calc R 1 . .
C C4 0.1793(3) 1.0828(3) 0.02504(18) 0.0858(8) Uani d . 1 . .
H H4 0.1241 1.1593 -0.0029 0.103 Uiso calc R 1 . .
C C5 0.2639(2) 0.9713(2) -0.00569(11) 0.0634(5) Uani d . 1 . .
C C6 0.2687(4) 0.9715(4) -0.07762(13) 0.0910(9) Uani d . 1 . .
H H6 0.2122 1.0468 -0.1058 0.109 Uiso calc R 1 . .
C C7 0.3515(4) 0.8673(4) -0.10559(13) 0.1015(12) Uani d . 1 . .
H H7 0.3537 0.8711 -0.1529 0.122 Uiso calc R 1 . .
C C8 0.4342(4) 0.7536(3) -0.06564(14) 0.0872(9) Uani d . 1 . .
H H8 0.4913 0.6808 -0.0863 0.105 Uiso calc R 1 . .
C C9 0.4342(2) 0.7451(2) 0.00414(11) 0.0619(5) Uani d . 1 . .
H H9 0.4904 0.6666 0.0303 0.074 Uiso calc R 1 . .
C C10 0.34948(19) 0.85482(19) 0.03643(8) 0.0458(4) Uani d . 1 . .
C C11 0.21070(19) 0.52112(19) 0.14424(9) 0.0466(4) Uani d . 1 . .
C C12 0.0822(2) 0.5617(2) 0.09445(10) 0.0595(5) Uani d . 1 . .
H H12 0.0949 0.6176 0.0553 0.071 Uiso calc R 1 . .
C C13 -0.0674(2) 0.5150(3) 0.10555(12) 0.0696(6) Uani d . 1 . .
H H13 -0.1582 0.5414 0.0734 0.084 Uiso calc R 1 . .
C C14 -0.0850(2) 0.4309(2) 0.16279(11) 0.0637(5) Uani d . 1 . .
H H14 -0.1874 0.4025 0.1692 0.076 Uiso calc R 1 . .
C C15 0.0471(2) 0.3876(2) 0.21112(10) 0.0561(4) Uani d . 1 . .
C C16 0.1979(2) 0.4357(2) 0.20153(9) 0.0511(4) Uani d . 1 . .
H H16 0.2890 0.4101 0.2336 0.061 Uiso calc R 1 . .
O O1 0.36734(15) 0.56180(15) 0.13433(7) 0.0580(3) Uani d . 1 . .
O O2 0.3993(2) 0.7447(2) 0.23185(7) 0.0915(6) Uani d . 1 . .
O O3 0.60456(18) 0.7106(2) 0.15880(10) 0.0903(6) Uani d . 1 . .
N N1 0.0316(3) 0.3014(3) 0.26868(11) 0.0868(6) Uani d . 1 . .
H H1A -0.0621 0.2733 0.2752 0.104 Uiso calc R 1 . .
H H1B 0.1156 0.2758 0.2981 0.104 Uiso calc R 1 . .
S S1 0.44040(6) 0.72128(7) 0.16539(2) 0.06166(18) Uani d . 1 . .

loop_
_atom_site_aniso_label
_atom_site_aniso_U_11
_atom_site_aniso_U_22
_atom_site_aniso_U_33
_atom_site_aniso_U_12
_atom_site_aniso_U_13
_atom_site_aniso_U_23
C1 0.0464(8) 0.0490(9) 0.0497(8) -0.0131(7) 0.0153(6) -0.0086(7)
C2 0.0679(12) 0.0677(13) 0.0789(13) -0.0188(10) 0.0346(10) -0.0268(11)
C3 0.0697(14) 0.0536(13) 0.144(3) 0.0011(10) 0.0312(15) -0.0233(15)
C4 0.0699(14) 0.0511(12) 0.130(2) -0.0040(10) 0.0007(14) 0.0086(14)
C5 0.0621(11) 0.0556(11) 0.0683(12) -0.0236(9) 0.0003(9) 0.0073(9)
C6 0.1060(19) 0.0930(19) 0.0634(13) -0.0531(16) -0.0135(13) 0.0241(13)
C7 0.136(3) 0.118(2) 0.0525(13) -0.082(2) 0.0230(15) -0.0135(15)
C8 0.1037(19) 0.0958(19) 0.0737(14) -0.0525(16) 0.0469(14) -0.0426(14)
C9 0.0619(11) 0.0660(12) 0.0638(11) -0.0206(9) 0.0276(9) -0.0226(9)
C10 0.0451(8) 0.0451(8) 0.0482(8) -0.0160(6) 0.0112(6) -0.0062(6)
C11 0.0461(8) 0.0416(8) 0.0523(9) -0.0039(6) 0.0095(6) -0.0014(7)
C12 0.0603(10) 0.0606(11) 0.0536(10) -0.0068(9) -0.0006(8) 0.0050(8)
C13 0.0519(10) 0.0769(14) 0.0725(13) -0.0074(9) -0.0091(9) -0.0047(11)
C14 0.0522(10) 0.0598(11) 0.0798(13) -0.0175(8) 0.0139(9) -0.0150(10)
C15 0.0643(10) 0.0438(9) 0.0640(11) -0.0099(8) 0.0214(9) -0.0058(8)
C16 0.0524(9) 0.0452(9) 0.0546(9) -0.0002(7) 0.0068(7) 0.0035(7)
O1 0.0501(6) 0.0556(7) 0.0704(8) -0.0023(5) 0.0165(6) 0.0074(6)
O2 0.1164(14) 0.1138(14) 0.0419(7) -0.0494(11) 0.0078(8) -0.0014(8)
O3 0.0456(8) 0.1086(14) 0.1099(14) -0.0144(8) -0.0046(8) 0.0307(11)
N1 0.0905(14) 0.0891(15) 0.0865(14) -0.0159(11) 0.0316(11) 0.0238(11)
S1 0.0536(3) 0.0762(4) 0.0524(3) -0.0199(2) 0.00177(19) 0.0072(2)

loop_
_atom_type_symbol
_atom_type_description
_atom_type_scat_dispersion_real
_atom_type_scat_dispersion_imag
_atom_type_scat_source
C C 0.0033 0.0016 'International Tables Vol C Tables 4.2.6.8 and 6.1.1.4'
H H 0.0000 0.0000 'International Tables Vol C Tables 4.2.6.8 and 6.1.1.4'
O O 0.0106 0.0060 'International Tables Vol C Tables 4.2.6.8 and 6.1.1.4'
N N 0.0061 0.0033 'International Tables Vol C Tables 4.2.6.8 and 6.1.1.4'
S S 0.1246 0.1234 'International Tables Vol C Tables 4.2.6.8 and 6.1.1.4'

loop_
_geom_angle_atom_site_label_1
_geom_angle_atom_site_label_2
_geom_angle_atom_site_label_3
_geom_angle_site_symmetry_1
_geom_angle_site_symmetry_3
_geom_angle
_geom_angle_publ_flag
C2 C1 C10 . . 121.24(18) ?
C2 C1 S1 . . 117.12(15) ?
C10 C1 S1 . . 121.63(13) ?
C1 C2 C3 . . 120.2(2) ?
C1 C2 H2 . . 119.9 ?
C3 C2 H2 . . 119.9 ?
C4 C3 C2 . . 119.7(2) ?
C4 C3 H3 . . 120.2 ?
C2 C3 H3 . . 120.2 ?
C3 C4 C5 . . 122.6(2) ?
C3 C4 H4 . . 118.7 ?
C5 C4 H4 . . 118.7 ?
C4 C5 C6 . . 122.3(3) ?
C4 C5 C10 . . 119.2(2) ?
C6 C5 C10 . . 118.5(2) ?
C7 C6 C5 . . 121.6(3) ?
C7 C6 H6 . . 119.2 ?
C5 C6 H6 . . 119.2 ?
C6 C7 C8 . . 120.6(2) ?
C6 C7 H7 . . 119.7 ?
C8 C7 H7 . . 119.7 ?
C9 C8 C7 . . 121.2(3) ?
C9 C8 H8 . . 119.4 ?
C7 C8 H8 . . 119.4 ?
C8 C9 C10 . . 120.2(2) ?
C8 C9 H9 . . 119.9 ?
C10 C9 H9 . . 119.9 ?
C9 C10 C5 . . 117.90(18) ?
C9 C10 C1 . . 125.09(18) ?
C5 C10 C1 . . 117.02(17) ?
C16 C11 C12 . . 123.72(16) ?
C16 C11 O1 . . 117.47(15) ?
C12 C11 O1 . . 118.71(16) ?
C11 C12 C13 . . 116.40(18) ?
C11 C12 H12 . . 121.8 ?
C13 C12 H12 . . 121.8 ?
C14 C13 C12 . . 121.48(18) ?
C14 C13 H13 . . 119.3 ?
C12 C13 H13 . . 119.3 ?
C13 C14 C15 . . 120.92(18) ?
C13 C14 H14 . . 119.5 ?
C15 C14 H14 . . 119.5 ?
N1 C15 C14 . . 121.64(19) ?
N1 C15 C16 . . 119.91(19) ?
C14 C15 C16 . . 118.43(17) ?
C11 C16 C15 . . 119.01(16) ?
C11 C16 H16 . . 120.5 ?
C15 C16 H16 . . 120.5 ?
C11 O1 S1 . . 118.20(11) ?
C15 N1 H1A . . 120.0 ?
C15 N1 H1B . . 120.0 ?
H1A N1 H1B . . 120.0 ?
O3 S1 O2 . . 119.75(11) ?
O3 S1 O1 . . 103.16(10) ?
O2 S1 O1 . . 109.45(9) ?
O3 S1 C1 . . 110.36(9) ?
O2 S1 C1 . . 108.99(11) ?
O1 S1 C1 . . 103.85(7) ?

loop_
_geom_bond_atom_site_label_1
_geom_bond_atom_site_label_2
_geom_bond_site_symmetry_2
_geom_bond_distance
_geom_bond_publ_flag
C1 C2 . 1.370(3) ?
C1 C10 . 1.420(2) ?
C1 S1 . 1.7368(19) ?
C2 C3 . 1.401(4) ?
C2 H2 . 0.9300 ?
C3 C4 . 1.327(4) ?
C3 H3 . 0.9300 ?
C4 C5 . 1.401(4) ?
C4 H4 . 0.9300 ?
C5 C6 . 1.417(3) ?
C5 C10 . 1.418(3) ?
C6 C7 . 1.321(5) ?
C6 H6 . 0.9300 ?
C7 C8 . 1.370(5) ?
C7 H7 . 0.9300 ?
C8 C9 . 1.369(3) ?
C8 H8 . 0.9300 ?
C9 C10 . 1.408(3) ?
C9 H9 . 0.9300 ?
C11 C16 . 1.365(2) ?
C11 C12 . 1.370(2) ?
C11 O1 . 1.4173(19) ?
C12 C13 . 1.382(3) ?
C12 H12 . 0.9300 ?
C13 C14 . 1.368(3) ?
C13 H13 . 0.9300 ?
C14 C15 . 1.381(3) ?
C14 H14 . 0.9300 ?
C15 N1 . 1.378(3) ?
C15 C16 . 1.386(2) ?
C16 H16 . 0.9300 ?
O1 S1 . 1.5905(14) ?
O2 S1 . 1.4212(16) ?
O3 S1 . 1.4199(16) ?
N1 H1A . 0.8600 ?
N1 H1B . 0.8600 ?

loop_
_geom_hbond_atom_site_label_D
_geom_hbond_atom_site_label_H
_geom_hbond_atom_site_label_A
_geom_hbond_site_symmetry_A
_geom_hbond_distance_DH
_geom_hbond_distance_HA
_geom_hbond_distance_DA
_geom_hbond_angle_DHA
_geom_hbond_publ_flag
C2 H2 O2 . 0.93 2.41 2.829(3) 107 y
C9 H9 O3 . 0.93 2.56 3.127(3) 120 y
N1 H1B O3 2_645 0.86 2.43 3.246(3) 158 y
C7 H7 O2 4_575 0.93 2.56 3.422(3) 153.7 y

loop_
_geom_torsion_atom_site_label_1
_geom_torsion_atom_site_label_2
_geom_torsion_atom_site_label_3
_geom_torsion_atom_site_label_4
_geom_torsion_site_symmetry_1
_geom_torsion_site_symmetry_2
_geom_torsion_site_symmetry_3
_geom_torsion_site_symmetry_4
_geom_torsion
_geom_torsion_publ_flag
C10 C1 C2 C3 . . . . 0.2(3) ?
S1 C1 C2 C3 . . . . -179.87(16) ?
C1 C2 C3 C4 . . . . 0.1(3) ?
C2 C3 C4 C5 . . . . 0.1(4) ?
C3 C4 C5 C6 . . . . -179.7(2) ?
C3 C4 C5 C10 . . . . -0.5(3) ?
C4 C5 C6 C7 . . . . 178.7(2) ?
C10 C5 C6 C7 . . . . -0.6(3) ?
C5 C6 C7 C8 . . . . 0.9(4) ?
C6 C7 C8 C9 . . . . -0.4(4) ?
C7 C8 C9 C10 . . . . -0.5(3) ?
C8 C9 C10 C5 . . . . 0.8(3) ?
C8 C9 C10 C1 . . . . -179.44(16) ?
C4 C5 C10 C9 . . . . -179.52(17) ?
C6 C5 C10 C9 . . . . -0.3(2) ?
C4 C5 C10 C1 . . . . 0.7(2) ?
C6 C5 C10 C1 . . . . 179.93(16) ?
C2 C1 C10 C9 . . . . 179.68(17) ?
S1 C1 C10 C9 . . . . -0.3(2) ?
C2 C1 C10 C5 . . . . -0.6(2) ?
S1 C1 C10 C5 . . . . 179.50(12) ?
C16 C11 C12 C13 . . . . 1.8(3) ?
O1 C11 C12 C13 . . . . 178.00(17) ?
C11 C12 C13 C14 . . . . -0.9(3) ?
C12 C13 C14 C15 . . . . -1.0(3) ?
C13 C14 C15 N1 . . . . -179.3(2) ?
C13 C14 C15 C16 . . . . 2.1(3) ?
C12 C11 C16 C15 . . . . -0.7(3) ?
O1 C11 C16 C15 . . . . -176.96(15) ?
N1 C15 C16 C11 . . . . -179.90(18) ?
C14 C15 C16 C11 . . . . -1.3(3) ?
C16 C11 O1 S1 . . . . -91.61(17) ?
C12 C11 O1 S1 . . . . 91.97(18) ?
C11 O1 S1 O3 . . . . 168.69(12) ?
C11 O1 S1 O2 . . . . 40.15(16) ?
C11 O1 S1 C1 . . . . -76.12(13) ?
C2 C1 S1 O3 . . . . -127.86(16) ?
C10 C1 S1 O3 . . . . 52.09(16) ?
C2 C1 S1 O2 . . . . 5.58(17) ?
C10 C1 S1 O2 . . . . -174.48(13) ?
C2 C1 S1 O1 . . . . 122.16(14) ?
C10 C1 S1 O1 . . . . -57.89(14) ?

loop_
_cod_related_entry_id
_cod_related_entry_database
_cod_related_entry_code
1 ChemSpider 14204911
